data_2228026
loop_
_publ_author_name
'Nakabayashi, Koji'
'Ohkoshi, Shin-ichi'

_publ_section_title
;
 Poly[[hexaaquatris[\m~2~-2,5-dihydroxy-1,4-benzoquinonato(2{-})]diholmium(III)]
 octadecahydrate]
;
_journal_coeditor_code TK2691
_journal_issue 10
_journal_name_full 'Acta Crystallographica Section E'
_journal_page_first m1300
_journal_paper_doi 10.1107/S1600536810028989
_journal_volume 66
_journal_year 2010
_chemical_formula_iupac '[Ho2 (C6 H2 O4)3 (H2 O)6], 18H2 O'
_chemical_formula_moiety 'C18 H18 Ho2 O18, 18(H2 O)'
_chemical_formula_sum 'C18 H54 Ho2 O36'
_chemical_formula_weight 1176.46
_chemical_name_systematic
;
Poly[[hexaaquatris[\m~2~-2,5-dihydroxy-1,4-benzoquinonato(2-)]diholmium(III)]
octadecahydrate]
;
_space_group_IT_number 148
_symmetry_cell_setting trigonal
_symmetry_space_group_name_Hall '-R 3'
_symmetry_space_group_name_H-M 'R -3 :H'
_cell_angle_alpha 90.0000
_cell_angle_beta 90.0000
_cell_angle_gamma 120.0000
_cell_formula_units_Z 3
_cell_length_a 14.1407(3)
_cell_length_b 14.1407(3)
_cell_length_c 18.0629(5)
_cell_measurement_reflns_used 9640
_cell_measurement_temperature 90(2)
_cell_measurement_theta_max 27.5
_cell_measurement_theta_min 3.4
_cell_volume 3127.95(13)
_computing_cell_refinement 'PROCESS-AUTO (Rigaku, 1998)'
_computing_data_collection 'PROCESS-AUTO (Rigaku, 1998)'
_computing_data_reduction 'CrystalStructure (Rigaku, 2007)'
_computing_molecular_graphics
;
ORTEP-3 (Farrugia, 1997) and PyMOL (DeLano, 2007)
;
_computing_publication_material 'CrystalStructure (Rigaku, 2007)'
_computing_structure_refinement 'SHELXL97 (Sheldrick, 2008)'
_computing_structure_solution 'SHELXS97 (Sheldrick, 2008)'
_diffrn_ambient_temperature 90(2)
_diffrn_detector_area_resol_mean 10.00
_diffrn_measured_fraction_theta_full 0.998
_diffrn_measured_fraction_theta_max 0.998
_diffrn_measurement_device_type 'Rigaku R-AXIS RAPID'
_diffrn_measurement_method \w
_diffrn_radiation_type 'Mo K\a'
_diffrn_radiation_wavelength 0.71075
_diffrn_reflns_av_R_equivalents 0.025
_diffrn_reflns_limit_h_max 18
_diffrn_reflns_limit_h_min -18
_diffrn_reflns_limit_k_max 18
_diffrn_reflns_limit_k_min -18
_diffrn_reflns_limit_l_max 23
_diffrn_reflns_limit_l_min -23
_diffrn_reflns_number 11262
_diffrn_reflns_theta_full 27.47
_diffrn_reflns_theta_max 27.47
_exptl_absorpt_coefficient_mu 3.878
_exptl_absorpt_correction_T_max 0.856
_exptl_absorpt_correction_T_min 0.704
_exptl_absorpt_correction_type multi-scan
_exptl_absorpt_process_details
;
(ABSCOR; Higashi, 1995)
;
_exptl_crystal_colour red
_exptl_crystal_density_diffrn 1.796
_exptl_crystal_density_method 'not measured'
_exptl_crystal_description platelet
_exptl_crystal_F_000 1608.00
_exptl_crystal_size_max 0.10
_exptl_crystal_size_mid 0.10
_exptl_crystal_size_min 0.04
_refine_diff_density_max 0.65
_refine_diff_density_min -0.30
_refine_ls_extinction_method none
_refine_ls_goodness_of_fit_ref 1.227
_refine_ls_hydrogen_treatment constr
_refine_ls_number_parameters 86
_refine_ls_number_reflns 1594
_refine_ls_R_factor_gt 0.0225
_refine_ls_shift/su_max 0.0020
_refine_ls_structure_factor_coef Fsqd
_refine_ls_weighting_details 'w = 1/[\s^2^(Fo^2^)+(0.0248P)^2^+19.9950P] where P=(Fo^2^+2Fc^2^)/3'
_refine_ls_weighting_scheme calc
_refine_ls_wR_factor_ref 0.0631
_reflns_number_gt 1525
_reflns_number_total 1594
_reflns_threshold_expression F^2^>2\s(F^2^)
_cod_data_source_file tk2691.cif
_cod_data_source_block I
_cod_original_cell_volume 3127.93(12)
_cod_original_sg_symbol_H-M 'R -3'
_cod_original_formula_sum 'C18 H54 Ho2 O36 '
_cod_database_code 2228026
_cod_database_fobs_code 2228026

loop_
_symmetry_equiv_pos_site_id
_symmetry_equiv_pos_as_xyz
1 +X,+Y,+Z
2 -Y,+X-Y,+Z
3 -X+Y,-X,+Z
4 -X,-Y,-Z
5 +Y,-X+Y,-Z
6 +X-Y,+X,-Z
7 2/3+X,1/3+Y,1/3+Z
8 2/3-Y,1/3+X-Y,1/3+Z
9 2/3-X+Y,1/3-X,1/3+Z
10 2/3-X,1/3-Y,1/3-Z
11 2/3+Y,1/3-X+Y,1/3-Z
12 2/3+X-Y,1/3+X,1/3-Z
13 1/3+X,2/3+Y,2/3+Z
14 1/3-Y,2/3+X-Y,2/3+Z
15 1/3-X+Y,2/3-X,2/3+Z
16 1/3-X,2/3-Y,2/3-Z
17 1/3+Y,2/3-X+Y,2/3-Z
18 1/3+X-Y,2/3+X,2/3-Z

loop_
_atom_site_type_symbol
_atom_site_label
_atom_site_fract_x
_atom_site_fract_y
_atom_site_fract_z
_atom_site_U_iso_or_equiv
_atom_site_adp_type
_atom_site_calc_flag
_atom_site_refinement_flags
_atom_site_occupancy
_atom_site_disorder_assembly
_atom_site_disorder_group
Ho Ho1 0.0000 0.0000 0.754297(13) 0.01802(8) Uani d S 1.00 . .
O O1 -0.1198(2) -0.12391(19) 0.66415(13) 0.0270(5) Uani d . 1.00 . .
O O2 -0.00678(19) -0.17736(19) 0.75023(13) 0.0252(4) Uani d . 1.00 . .
O O3 0.1248(2) -0.0026(2) 0.84201(15) 0.0366(6) Uani d . 1.00 . .
O O4 0.1390(2) -0.1541(2) 0.93023(18) 0.0481(7) Uani d . 1.00 . .
O O5 0.2672(2) 0.1817(2) 0.92192(19) 0.0508(7) Uani d . 1.00 . .
O O6 -0.1882(2) -0.0598(2) 0.54192(17) 0.0474(7) Uani d . 1.00 . .
C C1 -0.1492(2) -0.2252(2) 0.66312(19) 0.0246(6) Uani d . 1.00 . .
C C3 -0.2332(2) -0.3039(2) 0.6206(2) 0.0283(7) Uani d . 1.00 . .
C C2 -0.0802(2) -0.2555(2) 0.71218(18) 0.0237(6) Uani d . 1.00 . .
H H3 -0.2770 -0.2850 0.5912 0.034 Uiso c R 1.00 . .

loop_
_atom_site_aniso_label
_atom_site_aniso_U_11
_atom_site_aniso_U_22
_atom_site_aniso_U_33
_atom_site_aniso_U_12
_atom_site_aniso_U_13
_atom_site_aniso_U_23
Ho1 0.01630(11) 0.01630(11) 0.02146(14) 0.00815(5) 0.0000 0.0000
O1 0.0310(13) 0.0178(11) 0.0320(12) 0.0121(10) -0.0067(9) -0.0020(9)
O2 0.0240(11) 0.0194(11) 0.0316(12) 0.0103(9) -0.0047(9) -0.0032(9)
O3 0.0363(14) 0.0309(14) 0.0405(14) 0.0154(12) -0.0164(11) -0.0020(11)
O4 0.0455(18) 0.0513(18) 0.0552(18) 0.0299(15) -0.0062(14) 0.0051(15)
O5 0.0490(18) 0.0453(18) 0.0558(19) 0.0218(15) -0.0121(15) -0.0078(14)
O6 0.0528(19) 0.0470(18) 0.0418(16) 0.0244(15) -0.0105(13) 0.0015(13)
C1 0.0241(16) 0.0227(15) 0.0271(15) 0.0116(13) 0.0016(12) 0.0014(12)
C3 0.0274(17) 0.0235(17) 0.0334(17) 0.0122(14) -0.0049(13) 0.0001(13)
C2 0.0228(15) 0.0236(16) 0.0241(15) 0.0111(13) 0.0019(12) 0.0005(12)

loop_
_atom_type_symbol
_atom_type_description
_atom_type_scat_dispersion_real
_atom_type_scat_dispersion_imag
_atom_type_scat_source
Ho Ho -0.218 4.678
;
International Tables for Crystallography
(1992, Vol. C, Tables 4.2.6.8 and 6.1.1.4)
;
C C 0.003 0.002
;
International Tables for Crystallography
(1992, Vol. C, Tables 4.2.6.8 and 6.1.1.4)
;
H H 0.000 0.000
;
International Tables for Crystallography
(1992, Vol. C, Table 6.1.1.4)
;
O O 0.011 0.006
;
International Tables for Crystallography
(1992, Vol. C, Tables 4.2.6.8 and 6.1.1.4)
;

loop_
_geom_angle_atom_site_label_1
_geom_angle_atom_site_label_2
_geom_angle_atom_site_label_3
_geom_angle_site_symmetry_1
_geom_angle_site_symmetry_2
_geom_angle_site_symmetry_3
_geom_angle
_geom_angle_publ_flag
O1 Ho1 O1 . . 2_555 78.04(8) no
O1 Ho1 O1 . . 3_555 78.04(8) no
O1 Ho1 O2 . . . 65.01(9) no
O1 Ho1 O2 . . 2_555 134.81(7) no
O1 Ho1 O2 . . 3_555 69.90(9) no
O1 Ho1 O3 . . . 134.88(10) no
O1 Ho1 O3 . . 2_555 138.54(11) no
O1 Ho1 O3 . . 3_555 85.02(8) no
O1 Ho1 O1 2_555 . 3_555 78.04(10) no
O1 Ho1 O2 2_555 . . 69.90(8) no
O1 Ho1 O2 2_555 . 2_555 65.01(8) no
O1 Ho1 O2 2_555 . 3_555 134.81(8) no
O1 Ho1 O3 2_555 . . 85.02(10) no
O1 Ho1 O3 2_555 . 2_555 134.88(7) no
O1 Ho1 O3 2_555 . 3_555 138.54(10) no
O1 Ho1 O2 3_555 . . 134.81(8) no
O1 Ho1 O2 3_555 . 2_555 69.90(8) no
O1 Ho1 O2 3_555 . 3_555 65.01(8) no
O1 Ho1 O3 3_555 . . 138.54(7) no
O1 Ho1 O3 3_555 . 2_555 85.02(9) no
O1 Ho1 O3 3_555 . 3_555 134.88(11) no
O2 Ho1 O2 . . 2_555 119.91(9) no
O2 Ho1 O2 . . 3_555 119.91(7) no
O2 Ho1 O3 . . . 69.92(9) no
O2 Ho1 O3 . . 2_555 140.07(9) no
O2 Ho1 O3 . . 3_555 68.65(10) no
O2 Ho1 O2 2_555 . 3_555 119.91(9) no
O2 Ho1 O3 2_555 . . 68.65(8) no
O2 Ho1 O3 2_555 . 2_555 69.92(8) no
O2 Ho1 O3 2_555 . 3_555 140.07(8) no
O2 Ho1 O3 3_555 . . 140.07(9) no
O2 Ho1 O3 3_555 . 2_555 68.65(9) no
O2 Ho1 O3 3_555 . 3_555 69.92(10) no
O3 Ho1 O3 . . 2_555 80.68(11) no
O3 Ho1 O3 . . 3_555 80.68(9) no
O3 Ho1 O3 2_555 . 3_555 80.68(9) no
Ho1 O1 C1 . . . 123.4(2) no
Ho1 O2 C2 . . . 119.9(2) no
O1 C1 C3 . . . 125.2(4) no
O1 C1 C2 . . . 114.3(2) no
C3 C1 C2 . . . 120.5(3) no
C1 C3 C2 . . 10_446 119.7(4) no
O2 C2 C1 . . . 115.3(3) no
O2 C2 C3 . . 10_446 124.9(3) no
C1 C2 C3 . . 10_446 119.8(2) no
C1 C3 H3 . . . 120.2 no
C2 C3 H3 10_446 . . 120.2 no

loop_
_geom_bond_atom_site_label_1
_geom_bond_atom_site_label_2
_geom_bond_site_symmetry_1
_geom_bond_site_symmetry_2
_geom_bond_distance
_geom_bond_publ_flag
Ho1 O1 . . 2.371(2) yes
Ho1 O1 . 2_555 2.371(2) no
Ho1 O1 . 3_555 2.371(2) no
Ho1 O2 . . 2.463(2) yes
Ho1 O2 . 2_555 2.4625(19) no
Ho1 O2 . 3_555 2.463(3) no
Ho1 O3 . . 2.385(3) yes
Ho1 O3 . 2_555 2.385(3) no
Ho1 O3 . 3_555 2.385(2) no
O1 C1 . . 1.276(4) no
O2 C2 . . 1.274(3) no
C1 C3 . . 1.385(4) no
C1 C2 . . 1.529(6) no
C3 C2 . 10_446 1.398(5) no
C3 H3 . . 0.950 no

loop_
_geom_contact_atom_site_label_1
_geom_contact_atom_site_label_2
_geom_contact_distance
_geom_contact_site_symmetry_1
_geom_contact_site_symmetry_2
_geom_contact_publ_flag
Ho1 C1 3.253(3) . . ?
Ho1 C1 3.253(3) . 2_555 ?
Ho1 C1 3.253(4) . 3_555 ?
Ho1 C2 3.289(3) . . ?
Ho1 C2 3.289(2) . 2_555 ?
Ho1 C2 3.289(4) . 3_555 ?
O1 O1 2.986(3) . 2_555 ?
O1 O1 2.986(3) . 3_555 ?
O1 O2 2.599(4) . . ?
O1 O2 2.770(4) . 3_555 ?
O1 O3 3.214(3) . 3_555 ?
O1 O4 3.464(4) . 18_446 ?
O1 O6 2.740(4) . . ?
O1 O6 3.390(4) . 2_555 ?
O1 C1 3.592(5) . 3_555 ?
O1 C3 2.363(3) . . ?
O1 C2 2.360(5) . . ?
O1 C2 3.458(5) . 3_555 ?
O2 O1 2.599(4) . . ?
O2 O1 2.770(3) . 2_555 ?
O2 O3 2.778(3) . . ?
O2 O3 2.734(4) . 3_555 ?
O2 O4 2.868(5) . 16_546 ?
O2 O5 3.325(4) . 3_555 ?
O2 C1 2.372(4) . . ?
O2 C3 2.370(4) . 10_446 ?
O3 O1 3.214(3) . 2_555 ?
O3 O2 2.778(3) . . ?
O3 O2 2.734(3) . 2_555 ?
O3 O3 3.088(5) . 2_555 ?
O3 O3 3.088(4) . 3_555 ?
O3 O4 2.757(5) . . ?
O3 O5 2.772(3) . . ?
O3 C1 3.481(4) . 2_555 ?
O3 C2 3.254(3) . 2_555 ?
O4 O1 3.464(5) . 17_546 ?
O4 O2 2.868(5) . 16_546 ?
O4 O3 2.757(5) . . ?
O4 O5 2.753(4) . 3_555 ?
O4 O5 2.802(4) . 5_557 ?
O4 C2 3.499(5) . 16_546 ?
O5 O2 3.325(4) . 2_555 ?
O5 O3 2.772(3) . . ?
O5 O4 2.753(6) . 2_555 ?
O5 O4 2.802(4) . 6_557 ?
O5 O6 2.728(4) . 7_555 ?
O6 O1 2.740(4) . . ?
O6 O1 3.390(3) . 3_555 ?
O6 O5 2.728(4) . 13_444 ?
O6 O6 2.801(4) . 5_556 ?
O6 O6 2.801(5) . 6_556 ?
O6 C1 3.444(5) . . ?
O6 C1 3.369(4) . 3_555 ?
O6 C3 3.485(5) . . ?
O6 C3 3.326(5) . 5_556 ?
C1 Ho1 3.253(3) . . ?
C1 O1 3.592(3) . 2_555 ?
C1 O2 2.372(4) . . ?
C1 O3 3.481(4) . 3_555 ?
C1 O6 3.444(5) . . ?
C1 O6 3.369(4) . 2_555 ?
C1 C1 2.847(5) . 10_446 ?
C1 C3 2.533(6) . 10_446 ?
C1 C2 2.406(4) . 10_446 ?
C3 O1 2.363(3) . . ?
C3 O2 2.370(4) . 10_446 ?
C3 O6 3.485(5) . . ?
C3 O6 3.326(4) . 6_556 ?
C3 C1 2.533(6) . 10_446 ?
C3 C3 2.927(6) . 10_446 ?
C3 C2 2.531(5) . . ?
C2 Ho1 3.289(3) . . ?
C2 O1 2.360(5) . . ?
C2 O1 3.458(3) . 2_555 ?
C2 O3 3.254(5) . 3_555 ?
C2 O4 3.499(5) . 16_546 ?
C2 C1 2.406(4) . 10_446 ?
C2 C3 2.531(5) . . ?
C2 C2 2.855(4) . 10_446 ?
O1 H3 2.608 . . ?
O2 H3 2.614 . 10_446 ?
O4 H3 3.259 . 7_555 ?
O4 H3 3.484 . 17_546 ?
O5 H3 3.135 . 7_555 ?
O6 H3 2.918 . . ?
O6 H3 3.032 . 5_556 ?
C1 H3 2.035 . . ?
C1 H3 3.400 . 10_446 ?
C2 H3 3.396 . . ?
C2 H3 2.048 . 10_446 ?
H3 O1 2.608 . . ?
H3 O2 2.614 . 10_446 ?
H3 O4 3.259 . 13_444 ?
H3 O4 3.484 . 18_446 ?
H3 O5 3.135 . 13_444 ?
H3 O6 2.918 . . ?
H3 O6 3.032 . 6_556 ?
H3 C1 2.035 . . ?
H3 C1 3.400 . 10_446 ?
H3 C2 3.396 . . ?
H3 C2 2.048 . 10_446 ?

loop_
_geom_torsion_atom_site_label_1
_geom_torsion_atom_site_label_2
_geom_torsion_atom_site_label_3
_geom_torsion_atom_site_label_4
_geom_torsion_site_symmetry_1
_geom_torsion_site_symmetry_2
_geom_torsion_site_symmetry_3
_geom_torsion_site_symmetry_4
_geom_torsion
_geom_torsion_publ_flag
O1 Ho1 O1 C1 . . 2_555 2_555 166.8(3) ?
O1 Ho1 O1 C1 2_555 . . . 86.7(2) ?
O1 Ho1 O1 C1 . . 3_555 3_555 86.7(2) ?
O1 Ho1 O1 C1 3_555 . . . 166.8(2) ?
O1 Ho1 O2 C2 . . . . -10.8(2) ?
O2 Ho1 O1 C1 . . . . 13.5(2) ?
O1 Ho1 O2 C2 . . 2_555 2_555 -49.0(3) ?
O2 Ho1 O1 C1 2_555 . . . 121.7(2) ?
O1 Ho1 O2 C2 . . 3_555 3_555 -96.6(2) ?
O2 Ho1 O1 C1 3_555 . . . -125.7(2) ?
O3 Ho1 O1 C1 . . . . 16.3(3) ?
O3 Ho1 O1 C1 2_555 . . . -125.1(2) ?
O3 Ho1 O1 C1 3_555 . . . -55.3(2) ?
O1 Ho1 O1 C1 2_555 . 3_555 3_555 166.8(2) ?
O1 Ho1 O1 C1 3_555 . 2_555 2_555 86.7(3) ?
O1 Ho1 O2 C2 2_555 . . . -96.6(2) ?
O2 Ho1 O1 C1 . . 2_555 2_555 -125.7(3) ?
O1 Ho1 O2 C2 2_555 . 2_555 2_555 -10.8(2) ?
O2 Ho1 O1 C1 2_555 . 2_555 2_555 13.5(3) ?
O1 Ho1 O2 C2 2_555 . 3_555 3_555 -49.0(2) ?
O2 Ho1 O1 C1 3_555 . 2_555 2_555 121.7(3) ?
O3 Ho1 O1 C1 . . 2_555 2_555 -55.3(3) ?
O3 Ho1 O1 C1 2_555 . 2_555 2_555 16.3(3) ?
O3 Ho1 O1 C1 3_555 . 2_555 2_555 -125.1(3) ?
O1 Ho1 O2 C2 3_555 . . . -49.0(2) ?
O2 Ho1 O1 C1 . . 3_555 3_555 121.7(2) ?
O1 Ho1 O2 C2 3_555 . 2_555 2_555 -96.6(2) ?
O2 Ho1 O1 C1 2_555 . 3_555 3_555 -125.7(2) ?
O1 Ho1 O2 C2 3_555 . 3_555 3_555 -10.8(2) ?
O2 Ho1 O1 C1 3_555 . 3_555 3_555 13.5(2) ?
O3 Ho1 O1 C1 . . 3_555 3_555 -125.1(2) ?
O3 Ho1 O1 C1 2_555 . 3_555 3_555 -55.3(2) ?
O3 Ho1 O1 C1 3_555 . 3_555 3_555 16.3(2) ?
O2 Ho1 O2 C2 . . 2_555 2_555 34.3(2) ?
O2 Ho1 O2 C2 2_555 . . . -139.8(2) ?
O2 Ho1 O2 C2 . . 3_555 3_555 -139.8(2) ?
O2 Ho1 O2 C2 3_555 . . . 34.3(2) ?
O3 Ho1 O2 C2 . . . . 171.3(2) ?
O3 Ho1 O2 C2 2_555 . . . 126.2(2) ?
O3 Ho1 O2 C2 3_555 . . . 83.8(2) ?
O2 Ho1 O2 C2 2_555 . 3_555 3_555 34.3(2) ?
O2 Ho1 O2 C2 3_555 . 2_555 2_555 -139.8(2) ?
O3 Ho1 O2 C2 . . 2_555 2_555 83.8(2) ?
O3 Ho1 O2 C2 2_555 . 2_555 2_555 171.3(2) ?
O3 Ho1 O2 C2 3_555 . 2_555 2_555 126.2(2) ?
O3 Ho1 O2 C2 . . 3_555 3_555 126.2(2) ?
O3 Ho1 O2 C2 2_555 . 3_555 3_555 83.8(2) ?
O3 Ho1 O2 C2 3_555 . 3_555 3_555 171.3(2) ?
Ho1 O1 C1 C3 . . . . 167.6(2) ?
Ho1 O1 C1 C2 . . . . -14.4(4) ?
Ho1 O2 C2 C1 . . . . 8.1(3) ?
Ho1 O2 C2 C3 . . . 10_446 -171.9(2) ?
O1 C1 C3 C2 . . . 10_446 176.2(3) ?
O1 C1 C2 O2 . . . . 3.4(4) ?
O1 C1 C2 C3 . . . 10_446 -176.5(3) ?
C3 C1 C2 O2 . . . . -178.4(3) ?
C3 C1 C2 C3 . . . 10_446 1.7(5) ?
C2 C1 C3 C2 . . . 10_446 -1.7(5) ?
C1 C3 C2 O2 . . 10_446 10_446 -178.5(3) ?
C1 C3 C2 C1 . . 10_446 10_446 1.6(5) ?
